data_4084934
loop_
_publ_author_name
'Zhai, Feng'
'Jordan, Richard F.'

_publ_section_title
;
 Hydrogen Bonding Behavior of Amide-Functionalized \a-Diimine Palladium
 Complexes
;
_journal_issue 24
_journal_name_full Organometallics
_journal_page_first 7176
_journal_paper_doi 10.1021/om500978n
_journal_volume 33
_journal_year 2014
_chemical_formula_moiety 'C28 H40 Cl N3 O Pd'
_chemical_formula_sum 'C28 H40 Cl N3 O Pd'
_chemical_formula_weight 576.48
_chemical_name_systematic
; 
 ? 
;
_space_group_crystal_system monoclinic
_space_group_IT_number 14
_symmetry_space_group_name_Hall '-P 2ybc'
_symmetry_space_group_name_H-M 'P 1 21/c 1'
_atom_sites_solution_hydrogens geom
_atom_sites_solution_primary direct
_atom_sites_solution_secondary difmap
_audit_creation_method SHELXL-97
_cell_angle_alpha 90.00
_cell_angle_beta 110.88(2)
_cell_angle_gamma 90.00
_cell_formula_units_Z 4
_cell_length_a 10.792(5)
_cell_length_b 15.568(7)
_cell_length_c 17.764(7)
_cell_measurement_reflns_used 1024
_cell_measurement_temperature 100(2)
_cell_measurement_theta_max 28.53
_cell_measurement_theta_min 1.79
_cell_volume 2789(2)
_computing_cell_refinement 'APEX2 (Bruker AXS Inc., 2014)'
_computing_data_collection 'APEX2 (Bruker AXS Inc., 2014)'
_computing_data_reduction 'APEX2 (Bruker AXS Inc., 2014)'
_computing_molecular_graphics 'APEX2 (Bruker AXS Inc., 2014)'
_computing_publication_material 'APEX2 (Bruker AXS Inc., 2014)'
_computing_structure_refinement 'SHELXL-97 (Sheldrick, 1997)'
_computing_structure_solution 'SHELXS-97 (Sheldrick, 1990)'
_diffrn_ambient_temperature 100(2)
_diffrn_measured_fraction_theta_full 1.000
_diffrn_measured_fraction_theta_max 0.961
_diffrn_measurement_device_type 'Bruker SMART APEX CCD area-detector'
_diffrn_measurement_method '0.30\% \w scans'
_diffrn_radiation_monochromator graphite
_diffrn_radiation_source 'fine-focus sealed tube'
_diffrn_radiation_type MoK\a
_diffrn_radiation_wavelength 0.71073
_diffrn_reflns_av_R_equivalents 0.0585
_diffrn_reflns_av_sigmaI/netI 0.0709
_diffrn_reflns_limit_h_max 14
_diffrn_reflns_limit_h_min -14
_diffrn_reflns_limit_k_max 20
_diffrn_reflns_limit_k_min -20
_diffrn_reflns_limit_l_max 23
_diffrn_reflns_limit_l_min -23
_diffrn_reflns_number 32082
_diffrn_reflns_theta_full 25.00
_diffrn_reflns_theta_max 28.53
_diffrn_reflns_theta_min 1.79
_diffrn_standards_number 0
_exptl_absorpt_coefficient_mu 0.786
_exptl_absorpt_correction_T_max 0.7441
_exptl_absorpt_correction_T_min 0.7043
_exptl_absorpt_correction_type multi-scan
_exptl_absorpt_process_details
;
SADABS V2012/1 (Bruker AXS Inc.)
;
_exptl_crystal_colour colorless
_exptl_crystal_density_diffrn 1.373
_exptl_crystal_density_method 'not measured'
_exptl_crystal_description block
_exptl_crystal_F_000 1200
_exptl_crystal_size_max 0.48
_exptl_crystal_size_mid 0.40
_exptl_crystal_size_min 0.40
_refine_diff_density_max 1.075
_refine_diff_density_min -0.740
_refine_diff_density_rms 0.093
_refine_ls_extinction_method none
_refine_ls_goodness_of_fit_ref 1.044
_refine_ls_hydrogen_treatment mixed
_refine_ls_matrix_type full
_refine_ls_number_parameters 321
_refine_ls_number_reflns 6815
_refine_ls_number_restraints 0
_refine_ls_restrained_S_all 1.044
_refine_ls_R_factor_all 0.0806
_refine_ls_R_factor_gt 0.0472
_refine_ls_shift/su_max 0.001
_refine_ls_shift/su_mean 0.000
_refine_ls_structure_factor_coef Fsqd
_refine_ls_weighting_details 'calc w=1/[\s^2^(Fo^2^)+(0.0294P)^2^+0.0000P] where P=(Fo^2^+2Fc^2^)/3'
_refine_ls_weighting_scheme calc
_refine_ls_wR_factor_gt 0.0826
_refine_ls_wR_factor_ref 0.0875
_reflns_number_gt 4409
_reflns_number_total 6815
_reflns_threshold_expression I>2\s(I)
_cod_data_source_file om500978n_si_002.cif
_cod_data_source_block 5d
_cod_depositor_comments 'Adding full bibliography for 4084931--4084938.cif.'
_cod_original_sg_symbol_H-M P21/c
_cod_database_code 4084934

loop_
_symmetry_equiv_pos_as_xyz
'x, y, z'
'-x, y+1/2, -z+1/2'
'-x, -y, -z'
'x, -y-1/2, z-1/2'

loop_
_atom_site_label
_atom_site_type_symbol
_atom_site_fract_x
_atom_site_fract_y
_atom_site_fract_z
_atom_site_U_iso_or_equiv
_atom_site_adp_type
_atom_site_occupancy
_atom_site_symmetry_multiplicity
_atom_site_calc_flag
_atom_site_refinement_flags
H3N H 0.564(3) 0.921(2) 0.744(2) 0.029(11) Uiso 1 1 d .
C1 C 0.2361(3) 0.7149(2) 0.52012(19) 0.0246(8) Uani 1 1 d .
C2 C 0.2057(3) 0.6301(2) 0.49912(19) 0.0250(8) Uani 1 1 d .
C3 C 0.0731(3) 0.6096(2) 0.4603(2) 0.0317(8) Uani 1 1 d .
H3 H 0.0489 0.5517 0.4452 0.038 Uiso 1 1 calc R
C4 C -0.0232(3) 0.6710(2) 0.4433(2) 0.0323(9) Uani 1 1 d .
H4 H -0.1131 0.6563 0.4144 0.039 Uiso 1 1 calc R
C5 C 0.0100(3) 0.7540(2) 0.4681(2) 0.0329(8) Uani 1 1 d .
H5 H -0.0582 0.7959 0.4576 0.039 Uiso 1 1 calc R
C6 C 0.1398(3) 0.7781(2) 0.5080(2) 0.0281(8) Uani 1 1 d .
C7 C 0.3125(3) 0.5617(2) 0.5146(2) 0.0329(9) Uani 1 1 d .
H7 H 0.3985 0.5880 0.5492 0.039 Uiso 1 1 calc R
C8 C 0.3280(4) 0.5330(2) 0.4364(2) 0.0422(10) Uani 1 1 d .
H8A H 0.2435 0.5098 0.3999 0.063 Uiso 1 1 calc R
H8B H 0.3964 0.4884 0.4482 0.063 Uiso 1 1 calc R
H8C H 0.3540 0.5821 0.4110 0.063 Uiso 1 1 calc R
C9 C 0.2862(4) 0.4854(2) 0.5601(2) 0.0507(11) Uani 1 1 d .
H9A H 0.2786 0.5052 0.6106 0.076 Uiso 1 1 calc R
H9B H 0.3596 0.4444 0.5719 0.076 Uiso 1 1 calc R
H9C H 0.2033 0.4573 0.5270 0.076 Uiso 1 1 calc R
C10 C 0.1741(3) 0.8691(2) 0.5385(2) 0.0331(9) Uani 1 1 d .
H10 H 0.2709 0.8703 0.5716 0.040 Uiso 1 1 calc R
C11 C 0.0999(4) 0.8946(3) 0.5930(3) 0.0551(12) Uani 1 1 d .
H11A H 0.0043 0.8940 0.5622 0.083 Uiso 1 1 calc R
H11B H 0.1270 0.9525 0.6141 0.083 Uiso 1 1 calc R
H11C H 0.1202 0.8539 0.6378 0.083 Uiso 1 1 calc R
C12 C 0.1507(4) 0.9331(2) 0.4704(2) 0.0541(12) Uani 1 1 d .
H12A H 0.2042 0.9170 0.4381 0.081 Uiso 1 1 calc R
H12B H 0.1761 0.9907 0.4928 0.081 Uiso 1 1 calc R
H12C H 0.0566 0.9329 0.4362 0.081 Uiso 1 1 calc R
C13 C 0.4332(3) 0.76864(18) 0.51090(19) 0.0229(7) Uani 1 1 d .
C14 C 0.3752(3) 0.77190(19) 0.42118(19) 0.0269(8) Uani 1 1 d .
H14A H 0.2845 0.7493 0.4028 0.040 Uiso 1 1 calc R
H14B H 0.4292 0.7370 0.3987 0.040 Uiso 1 1 calc R
H14C H 0.3738 0.8315 0.4031 0.040 Uiso 1 1 calc R
C15 C 0.5695(3) 0.8026(2) 0.55230(19) 0.0226(7) Uani 1 1 d .
C16 C 0.6431(3) 0.8386(2) 0.50336(19) 0.0296(8) Uani 1 1 d .
H16A H 0.5937 0.8873 0.4717 0.044 Uiso 1 1 calc R
H16B H 0.6536 0.7942 0.4669 0.044 Uiso 1 1 calc R
H16C H 0.7307 0.8581 0.5390 0.044 Uiso 1 1 calc R
C17 C 0.3268(3) 0.6977(2) 0.7099(2) 0.0319(8) Uani 1 1 d .
H17A H 0.2760 0.7438 0.7232 0.048 Uiso 1 1 calc R
H17B H 0.3663 0.6608 0.7572 0.048 Uiso 1 1 calc R
H17C H 0.2676 0.6635 0.6653 0.048 Uiso 1 1 calc R
C18 C 0.7383(3) 0.8360(2) 0.67533(18) 0.0228(7) Uani 1 1 d .
C19 C 0.7439(3) 0.9222(2) 0.69395(19) 0.0271(8) Uani 1 1 d .
C20 C 0.8656(4) 0.9590(2) 0.7352(2) 0.0332(9) Uani 1 1 d .
H20 H 0.8716 1.0187 0.7473 0.040 Uiso 1 1 calc R
C21 C 0.9776(3) 0.9093(2) 0.7587(2) 0.0347(9) Uani 1 1 d .
H21 H 1.0616 0.9348 0.7862 0.042 Uiso 1 1 calc R
C22 C 0.9694(3) 0.8229(2) 0.7428(2) 0.0321(8) Uani 1 1 d .
H22 H 1.0479 0.7892 0.7614 0.039 Uiso 1 1 calc R
C23 C 0.8495(3) 0.7834(2) 0.7004(2) 0.0267(8) Uani 1 1 d .
C24 C 0.8425(3) 0.6880(2) 0.6843(2) 0.0303(8) Uani 1 1 d .
H24 H 0.7516 0.6747 0.6454 0.036 Uiso 1 1 calc R
C25 C 0.9412(4) 0.6593(2) 0.6468(2) 0.0449(10) Uani 1 1 d .
H25A H 0.9260 0.6912 0.5967 0.067 Uiso 1 1 calc R
H25B H 0.9300 0.5977 0.6349 0.067 Uiso 1 1 calc R
H25C H 1.0314 0.6702 0.6843 0.067 Uiso 1 1 calc R
C26 C 0.8622(4) 0.6386(2) 0.7611(2) 0.0469(11) Uani 1 1 d .
H26A H 0.8503 0.5770 0.7490 0.070 Uiso 1 1 calc R
H26B H 0.7971 0.6578 0.7844 0.070 Uiso 1 1 calc R
H26C H 0.9520 0.6489 0.7997 0.070 Uiso 1 1 calc R
C27 C 0.6216(4) 0.9761(2) 0.6709(2) 0.0321(8) Uani 1 1 d .
C28 C 0.4270(4) 1.0110(2) 0.7040(3) 0.0469(10) Uani 1 1 d .
H28A H 0.4475 1.0714 0.7186 0.070 Uiso 1 1 calc R
H28B H 0.3817 0.9861 0.7379 0.070 Uiso 1 1 calc R
H28C H 0.3694 1.0070 0.6473 0.070 Uiso 1 1 calc R
Cl1 Cl 0.59594(8) 0.77478(5) 0.81054(5) 0.0310(2) Uani 1 1 d .
N1 N 0.3728(2) 0.74094(16) 0.55709(14) 0.0216(6) Uani 1 1 d .
N2 N 0.6105(3) 0.80062(16) 0.62952(16) 0.0218(6) Uani 1 1 d .
N3 N 0.5484(3) 0.9647(2) 0.7164(2) 0.0369(8) Uani 1 1 d .
O1 O 0.5942(3) 1.02851(16) 0.61653(16) 0.0472(7) Uani 1 1 d .
Pd1 Pd 0.47202(2) 0.749510(17) 0.677433(14) 0.02395(8) Uani 1 1 d .

loop_
_atom_site_aniso_label
_atom_site_aniso_U_11
_atom_site_aniso_U_22
_atom_site_aniso_U_33
_atom_site_aniso_U_23
_atom_site_aniso_U_13
_atom_site_aniso_U_12
C1 0.0240(19) 0.0338(19) 0.0172(17) 0.0028(14) 0.0087(15) -0.0021(15)
C2 0.0247(19) 0.0299(19) 0.0198(18) 0.0009(14) 0.0072(15) -0.0008(15)
C3 0.030(2) 0.038(2) 0.027(2) -0.0002(16) 0.0103(17) -0.0061(17)
C4 0.0224(19) 0.047(2) 0.027(2) 0.0015(17) 0.0087(17) -0.0078(18)
C5 0.0274(18) 0.045(2) 0.0295(18) 0.0088(19) 0.0135(15) 0.0067(19)
C6 0.028(2) 0.035(2) 0.0253(19) 0.0006(15) 0.0138(16) -0.0016(15)
C7 0.026(2) 0.031(2) 0.036(2) -0.0011(17) 0.0035(17) -0.0034(16)
C8 0.038(2) 0.041(2) 0.045(2) -0.0018(19) 0.011(2) 0.0110(18)
C9 0.053(3) 0.044(3) 0.049(3) 0.013(2) 0.011(2) 0.003(2)
C10 0.026(2) 0.037(2) 0.035(2) -0.0006(17) 0.0105(18) 0.0066(16)
C11 0.062(3) 0.049(3) 0.065(3) -0.014(2) 0.036(3) 0.002(2)
C12 0.071(3) 0.037(2) 0.054(3) 0.004(2) 0.023(3) 0.000(2)
C13 0.0270(18) 0.0157(19) 0.0249(17) 0.0001(13) 0.0079(15) 0.0009(13)
C14 0.0256(18) 0.029(2) 0.0260(18) 0.0024(14) 0.0094(15) -0.0003(14)
C15 0.0259(19) 0.0189(17) 0.0251(19) -0.0004(14) 0.0116(16) 0.0036(14)
C16 0.028(2) 0.038(2) 0.0240(19) -0.0019(16) 0.0108(16) -0.0072(16)
C17 0.026(2) 0.050(2) 0.0202(19) -0.0003(16) 0.0082(16) -0.0069(17)
C18 0.0253(19) 0.0289(19) 0.0152(17) 0.0017(14) 0.0083(14) -0.0073(15)
C19 0.033(2) 0.0281(19) 0.0221(19) 0.0036(15) 0.0128(16) -0.0034(16)
C20 0.042(2) 0.030(2) 0.028(2) -0.0021(16) 0.0135(18) -0.0102(18)
C21 0.029(2) 0.046(2) 0.028(2) -0.0042(17) 0.0081(17) -0.0159(18)
C22 0.028(2) 0.043(2) 0.026(2) 0.0029(17) 0.0100(17) -0.0030(17)
C23 0.029(2) 0.0323(19) 0.0218(18) 0.0000(15) 0.0127(16) -0.0031(16)
C24 0.0217(19) 0.030(2) 0.036(2) -0.0044(16) 0.0066(17) 0.0008(15)
C25 0.060(3) 0.039(2) 0.045(2) -0.0012(19) 0.031(2) 0.000(2)
C26 0.068(3) 0.033(2) 0.053(3) 0.002(2) 0.037(2) -0.001(2)
C27 0.040(2) 0.026(2) 0.030(2) -0.0058(16) 0.0115(18) -0.0061(17)
C28 0.044(3) 0.044(2) 0.057(3) -0.007(2) 0.023(2) 0.001(2)
Cl1 0.0333(5) 0.0381(5) 0.0220(4) -0.0001(4) 0.0101(4) -0.0065(4)
N1 0.0217(13) 0.0238(15) 0.0195(13) -0.0009(12) 0.0076(11) 0.0008(12)
N2 0.0243(16) 0.0186(14) 0.0238(16) 0.0005(12) 0.0100(13) -0.0004(11)
N3 0.041(2) 0.0282(19) 0.044(2) 0.0013(16) 0.0179(17) 0.0001(15)
O1 0.0562(19) 0.0419(16) 0.0478(18) 0.0157(14) 0.0240(15) 0.0104(14)
Pd1 0.02384(13) 0.02870(13) 0.02056(12) 0.00017(13) 0.00944(9) -0.00280(13)

loop_
_atom_type_symbol
_atom_type_description
_atom_type_scat_dispersion_real
_atom_type_scat_dispersion_imag
_atom_type_scat_source
C C 0.0033 0.0016 'International Tables Vol C Tables 4.2.6.8 and 6.1.1.4'
H H 0.0000 0.0000 'International Tables Vol C Tables 4.2.6.8 and 6.1.1.4'
Cl Cl 0.1484 0.1585 'International Tables Vol C Tables 4.2.6.8 and 6.1.1.4'
N N 0.0061 0.0033 'International Tables Vol C Tables 4.2.6.8 and 6.1.1.4'
O O 0.0106 0.0060 'International Tables Vol C Tables 4.2.6.8 and 6.1.1.4'
Pd Pd -0.9988 1.0072 'International Tables Vol C Tables 4.2.6.8 and 6.1.1.4'

loop_
_geom_angle_atom_site_label_1
_geom_angle_atom_site_label_2
_geom_angle_atom_site_label_3
_geom_angle
C2 C1 C6 122.9(3)
C2 C1 N1 119.9(3)
C6 C1 N1 117.2(3)
C1 C2 C3 117.3(3)
C1 C2 C7 122.0(3)
C3 C2 C7 120.7(3)
C4 C3 C2 121.2(3)
C4 C3 H3 119.4
C2 C3 H3 119.4
C3 C4 C5 119.9(3)
C3 C4 H4 120.1
C5 C4 H4 120.1
C4 C5 C6 121.5(3)
C4 C5 H5 119.2
C6 C5 H5 119.2
C5 C6 C1 117.0(3)
C5 C6 C10 120.9(3)
C1 C6 C10 122.2(3)
C2 C7 C9 111.7(3)
C2 C7 C8 111.3(3)
C9 C7 C8 110.9(3)
C2 C7 H7 107.6
C9 C7 H7 107.6
C8 C7 H7 107.6
C7 C8 H8A 109.5
C7 C8 H8B 109.5
H8A C8 H8B 109.5
C7 C8 H8C 109.5
H8A C8 H8C 109.5
H8B C8 H8C 109.5
C7 C9 H9A 109.5
C7 C9 H9B 109.5
H9A C9 H9B 109.5
C7 C9 H9C 109.5
H9A C9 H9C 109.5
H9B C9 H9C 109.5
C6 C10 C11 110.9(3)
C6 C10 C12 112.3(3)
C11 C10 C12 111.2(3)
C6 C10 H10 107.4
C11 C10 H10 107.4
C12 C10 H10 107.4
C10 C11 H11A 109.5
C10 C11 H11B 109.5
H11A C11 H11B 109.5
C10 C11 H11C 109.5
H11A C11 H11C 109.5
H11B C11 H11C 109.5
C10 C12 H12A 109.5
C10 C12 H12B 109.5
H12A C12 H12B 109.5
C10 C12 H12C 109.5
H12A C12 H12C 109.5
H12B C12 H12C 109.5
N1 C13 C14 125.2(3)
N1 C13 C15 116.1(3)
C14 C13 C15 118.7(3)
C13 C14 H14A 109.5
C13 C14 H14B 109.5
H14A C14 H14B 109.5
C13 C14 H14C 109.5
H14A C14 H14C 109.5
H14B C14 H14C 109.5
N2 C15 C16 125.7(3)
N2 C15 C13 115.1(3)
C16 C15 C13 119.1(3)
C15 C16 H16A 109.5
C15 C16 H16B 109.5
H16A C16 H16B 109.5
C15 C16 H16C 109.5
H16A C16 H16C 109.5
H16B C16 H16C 109.5
Pd1 C17 H17A 109.5
Pd1 C17 H17B 109.5
H17A C17 H17B 109.5
Pd1 C17 H17C 109.5
H17A C17 H17C 109.5
H17B C17 H17C 109.5
C19 C18 C23 122.5(3)
C19 C18 N2 117.4(3)
C23 C18 N2 120.1(3)
C18 C19 C20 119.0(3)
C18 C19 C27 121.5(3)
C20 C19 C27 119.5(3)
C21 C20 C19 119.7(3)
C21 C20 H20 120.1
C19 C20 H20 120.1
C22 C21 C20 120.5(3)
C22 C21 H21 119.8
C20 C21 H21 119.8
C21 C22 C23 121.7(3)
C21 C22 H22 119.1
C23 C22 H22 119.1
C18 C23 C22 116.4(3)
C18 C23 C24 122.7(3)
C22 C23 C24 120.9(3)
C25 C24 C23 112.3(3)
C25 C24 C26 110.6(3)
C23 C24 C26 110.4(3)
C25 C24 H24 107.8
C23 C24 H24 107.8
C26 C24 H24 107.8
C24 C25 H25A 109.5
C24 C25 H25B 109.5
H25A C25 H25B 109.5
C24 C25 H25C 109.5
H25A C25 H25C 109.5
H25B C25 H25C 109.5
C24 C26 H26A 109.5
C24 C26 H26B 109.5
H26A C26 H26B 109.5
C24 C26 H26C 109.5
H26A C26 H26C 109.5
H26B C26 H26C 109.5
O1 C27 N3 122.9(4)
O1 C27 C19 122.4(3)
N3 C27 C19 114.6(3)
N3 C28 H28A 109.5
N3 C28 H28B 109.5
H28A C28 H28B 109.5
N3 C28 H28C 109.5
H28A C28 H28C 109.5
H28B C28 H28C 109.5
C13 N1 C1 118.1(3)
C13 N1 Pd1 116.9(2)
C1 N1 Pd1 124.69(19)
C15 N2 C18 119.4(3)
C15 N2 Pd1 114.5(2)
C18 N2 Pd1 126.0(2)
C27 N3 C28 123.1(3)
C27 N3 H3N 116(2)
C28 N3 H3N 119(2)
C17 Pd1 N1 95.92(12)
C17 Pd1 N2 173.44(12)
N1 Pd1 N2 77.54(10)
C17 Pd1 Cl1 90.03(10)
N1 Pd1 Cl1 172.83(7)
N2 Pd1 Cl1 96.54(8)

loop_
_geom_bond_atom_site_label_1
_geom_bond_atom_site_label_2
_geom_bond_distance
C1 C2 1.378(4)
C1 C6 1.392(5)
C1 N1 1.443(4)
C2 C3 1.386(4)
C2 C7 1.520(5)
C3 C4 1.365(5)
C3 H3 0.9500
C4 C5 1.371(5)
C4 H4 0.9500
C5 C6 1.378(5)
C5 H5 0.9500
C6 C10 1.514(5)
C7 C9 1.520(5)
C7 C8 1.524(5)
C7 H7 1.0000
C8 H8A 0.9800
C8 H8B 0.9800
C8 H8C 0.9800
C9 H9A 0.9800
C9 H9B 0.9800
C9 H9C 0.9800
C10 C11 1.513(5)
C10 C12 1.517(5)
C10 H10 1.0000
C11 H11A 0.9800
C11 H11B 0.9800
C11 H11C 0.9800
C12 H12A 0.9800
C12 H12B 0.9800
C12 H12C 0.9800
C13 N1 1.291(4)
C13 C14 1.491(4)
C13 C15 1.488(4)
C14 H14A 0.9800
C14 H14B 0.9800
C14 H14C 0.9800
C15 N2 1.283(4)
C15 C16 1.481(4)
C16 H16A 0.9800
C16 H16B 0.9800
C16 H16C 0.9800
C17 Pd1 2.021(3)
C17 H17A 0.9800
C17 H17B 0.9800
C17 H17C 0.9800
C18 C19 1.378(4)
C18 C23 1.388(4)
C18 N2 1.438(4)
C19 C20 1.380(5)
C19 C27 1.493(5)
C20 C21 1.370(5)
C20 H20 0.9500
C21 C22 1.370(5)
C21 H21 0.9500
C22 C23 1.387(5)
C22 H22 0.9500
C23 C24 1.509(5)
C24 C25 1.511(5)
C24 C26 1.515(5)
C24 H24 1.0000
C25 H25A 0.9800
C25 H25B 0.9800
C25 H25C 0.9800
C26 H26A 0.9800
C26 H26B 0.9800
C26 H26C 0.9800
C27 O1 1.217(4)
C27 N3 1.329(4)
C28 N3 1.442(5)
C28 H28A 0.9800
C28 H28B 0.9800
C28 H28C 0.9800
Cl1 Pd1 2.2979(12)
N1 Pd1 2.026(3)
N2 Pd1 2.121(3)
N3 H3N 0.82(3)

loop_
_geom_torsion_atom_site_label_1
_geom_torsion_atom_site_label_2
_geom_torsion_atom_site_label_3
_geom_torsion_atom_site_label_4
_geom_torsion
C6 C1 C2 C3 3.6(5)
N1 C1 C2 C3 -177.0(3)
C6 C1 C2 C7 -178.6(3)
N1 C1 C2 C7 0.8(5)
C1 C2 C3 C4 0.2(5)
C7 C2 C3 C4 -177.5(3)
C2 C3 C4 C5 -3.0(5)
C3 C4 C5 C6 2.0(5)
C4 C5 C6 C1 1.6(5)
C4 C5 C6 C10 -177.1(3)
C2 C1 C6 C5 -4.6(5)
N1 C1 C6 C5 176.0(3)
C2 C1 C6 C10 174.1(3)
N1 C1 C6 C10 -5.3(5)
C1 C2 C7 C9 127.5(3)
C3 C2 C7 C9 -54.8(4)
C1 C2 C7 C8 -107.9(4)
C3 C2 C7 C8 69.8(4)
C5 C6 C10 C11 55.4(4)
C1 C6 C10 C11 -123.3(4)
C5 C6 C10 C12 -69.7(4)
C1 C6 C10 C12 111.6(4)
N1 C13 C15 N2 -0.3(4)
C14 C13 C15 N2 177.5(3)
N1 C13 C15 C16 -177.7(3)
C14 C13 C15 C16 0.0(4)
C23 C18 C19 C20 3.7(5)
N2 C18 C19 C20 -177.6(3)
C23 C18 C19 C27 -176.0(3)
N2 C18 C19 C27 2.7(5)
C18 C19 C20 C21 -1.7(5)
C27 C19 C20 C21 178.0(3)
C19 C20 C21 C22 -1.2(5)
C20 C21 C22 C23 2.3(5)
C19 C18 C23 C22 -2.6(5)
N2 C18 C23 C22 178.7(3)
C19 C18 C23 C24 176.3(3)
N2 C18 C23 C24 -2.4(5)
C21 C22 C23 C18 -0.4(5)
C21 C22 C23 C24 -179.3(3)
C18 C23 C24 C25 129.3(3)
C22 C23 C24 C25 -51.9(4)
C18 C23 C24 C26 -106.8(4)
C22 C23 C24 C26 72.1(4)
C18 C19 C27 O1 -106.5(4)
C20 C19 C27 O1 73.8(5)
C18 C19 C27 N3 76.0(4)
C20 C19 C27 N3 -103.7(4)
C14 C13 N1 C1 -3.3(4)
C15 C13 N1 C1 174.3(3)
C14 C13 N1 Pd1 -176.9(2)
C15 C13 N1 Pd1 0.6(3)
C2 C1 N1 C13 92.9(4)
C6 C1 N1 C13 -87.7(4)
C2 C1 N1 Pd1 -94.0(3)
C6 C1 N1 Pd1 85.4(3)
C16 C15 N2 C18 0.3(5)
C13 C15 N2 C18 -176.9(3)
C16 C15 N2 Pd1 177.0(2)
C13 C15 N2 Pd1 -0.2(3)
C19 C18 N2 C15 88.2(4)
C23 C18 N2 C15 -93.0(4)
C19 C18 N2 Pd1 -88.1(3)
C23 C18 N2 Pd1 90.7(3)
